data_1565466
loop_
_publ_author_name
'Boubakri, Rim'
'Jelsch, Christian'
'Lefebvre, Fr\'ed\'eric'
'Kaminsky, Werner'
'Nasr, Cherif Ben'
'Kaabi, Kamel'

_publ_section_title
;
 Crystal structure, Hirshfeld surface analysis and physicochemical studies
 of two new Cu(II) complexes with the ligand
 2-amino-6-methylpyrimidin-4-(1H)-one
;
_journal_name_full 'Inorganica Chimica Acta'
_journal_page_first 119289
_journal_paper_doi 10.1016/j.ica.2019.119289
_journal_volume 502
_journal_year 2020
_chemical_formula_moiety 'C20 H28 Cu N12 O4, 2(C2 H3 O2)'
_chemical_formula_sum 'C24 H34 Cu N12 O8'
_chemical_formula_weight 682.17
_chemical_name_common nasr_1
_chemical_name_systematic
;
 nasr_1
;
_space_group_IT_number 86
_space_group_name_Hall '-P 4bc'
_space_group_name_H-M_alt 'P 42/n :2'
_symmetry_cell_setting tetragonal
_symmetry_Int_Tables_number 86
_symmetry_space_group_name_Hall '-P 4bc'
_symmetry_space_group_name_H-M 'P 42/n :2'
_atom_sites_solution_hydrogens geom
_atom_sites_solution_primary direct
_atom_sites_solution_secondary difmap
_cell_angle_alpha 90
_cell_angle_beta 90
_cell_angle_gamma 90
_cell_formula_units_Z 4
_cell_length_a 14.2120(10)
_cell_length_b 14.2120(10)
_cell_length_c 16.6729(14)
_cell_measurement_reflns_used 116312
_cell_measurement_temperature 100(2)
_cell_measurement_theta_max 20
_cell_measurement_theta_min 3
_cell_volume 3367.6(4)
_computing_cell_refinement 'SAINT (Bruker, 2007)'
_computing_data_collection 'APEX2 (Bruker, 2007)'
_computing_data_reduction 'SAINT (Bruker, 2007)'
_computing_molecular_graphics 'ORTEP-3 for Windows (Farrugia, 1997)'
_computing_publication_material 'SHELXL-97 (Sheldrick, 1997)'
_computing_structure_refinement 'SHELXL-97 (Sheldrick, 2008)'
_computing_structure_solution 'SHELXS97 (Sheldrick, 1997)'
_diffrn_ambient_temperature 100(2)
_diffrn_measured_fraction_theta_full 1
_diffrn_measured_fraction_theta_max 0.995
_diffrn_measurement_device_type 'Bruker APEXII CCD area-detector'
_diffrn_measurement_method '\f and \w scans'
_diffrn_radiation_monochromator graphite
_diffrn_radiation_type MoK\a
_diffrn_radiation_wavelength 0.71073
_diffrn_reflns_av_R_equivalents 0.0382
_diffrn_reflns_av_unetI/netI 0.0166
_diffrn_reflns_limit_h_max 18
_diffrn_reflns_limit_h_min -18
_diffrn_reflns_limit_k_max 18
_diffrn_reflns_limit_k_min -18
_diffrn_reflns_limit_l_max 22
_diffrn_reflns_limit_l_min -22
_diffrn_reflns_number 116312
_diffrn_reflns_theta_full 25
_diffrn_reflns_theta_max 28.35
_diffrn_reflns_theta_min 1.88
_diffrn_source 'fine-focus sealed tube'
_exptl_absorpt_coefficient_mu 0.709
_exptl_absorpt_correction_T_max 0.9324
_exptl_absorpt_correction_T_min 0.7996
_exptl_absorpt_correction_type multi-scan
_exptl_absorpt_process_details '(SADABS; Bruker, 2007)'
_exptl_crystal_colour colorless
_exptl_crystal_density_diffrn 1.345
_exptl_crystal_density_method 'not measured'
_exptl_crystal_description prism
_exptl_crystal_F_000 1420
_exptl_crystal_size_max 0.33
_exptl_crystal_size_mid 0.11
_exptl_crystal_size_min 0.1
_refine_diff_density_max 0.309
_refine_diff_density_min -0.553
_refine_diff_density_rms 0.047
_refine_ls_extinction_method none
_refine_ls_goodness_of_fit_ref 1.033
_refine_ls_hydrogen_treatment mixed
_refine_ls_matrix_type full
_refine_ls_number_parameters 225
_refine_ls_number_reflns 4189
_refine_ls_number_restraints 8
_refine_ls_restrained_S_all 1.032
_refine_ls_R_factor_all 0.0427
_refine_ls_R_factor_gt 0.0329
_refine_ls_shift/su_max 0
_refine_ls_shift/su_mean 0
_refine_ls_structure_factor_coef Fsqd
_refine_ls_weighting_details 'calc w=1/[\s^2^(Fo^2^)+(0.0358P)^2^+1.9064P] where P=(Fo^2^+2Fc^2^)/3'
_refine_ls_weighting_scheme calc
_refine_ls_wR_factor_gt 0.0776
_refine_ls_wR_factor_ref 0.0811
_reflns_number_gt 3561
_reflns_number_total 4189
_reflns_threshold_expression >2\s(I)
_cod_data_source_file ICA-2020-502-119289.cif
_cod_data_source_block nasr_1_0m
_cod_original_cell_volume 3367.6(6)
_cod_original_sg_symbol_H-M 'P 42/n'
_cod_database_code 1565466

loop_
_symmetry_equiv_pos_as_xyz
'x, y, z'
'-x+1/2, -y+1/2, z'
'-y, x+1/2, z+1/2'
'y+1/2, -x, z+1/2'
'-x, -y, -z'
'x-1/2, y-1/2, -z'
'y, -x-1/2, -z-1/2'
'-y-1/2, x, -z-1/2'

loop_
_atom_site_label
_atom_site_type_symbol
_atom_site_fract_x
_atom_site_fract_y
_atom_site_fract_z
_atom_site_U_iso_or_equiv
_atom_site_adp_type
_atom_site_occupancy
_atom_site_symmetry_multiplicity
_atom_site_calc_flag
_atom_site_refinement_flags
_atom_site_disorder_assembly
_atom_site_disorder_group
C1 C 0.84323(11) 0.12179(11) 0.00335(8) 0.0208(3) Uani 1 1 d . . .
C2 C 0.90732(11) 0.27147(11) -0.02585(8) 0.0209(3) Uani 1 1 d . . .
C3 C 0.98339(11) 0.25191(11) 0.02854(8) 0.0226(3) Uani 1 1 d . . .
H3 H 1.0318 0.297 0.0365 0.027 Uiso 1 1 calc R . .
C4 C 0.98560(11) 0.16896(11) 0.06823(8) 0.0226(3) Uani 1 1 d . . .
C5 C 1.05948(12) 0.14027(13) 0.12740(9) 0.0306(4) Uani 1 1 d . . .
H5A H 1.1098 0.1874 0.1281 0.046 Uiso 1 1 calc R . .
H5B H 1.0856 0.0791 0.1119 0.046 Uiso 1 1 calc R . .
H5C H 1.0314 0.1356 0.1809 0.046 Uiso 1 1 calc R . .
C6 C 0.60109(11) 0.26124(11) -0.25409(8) 0.0228(3) Uani 1 1 d . . .
C7 C 0.68614(11) 0.39885(11) -0.22152(8) 0.0239(3) Uani 1 1 d . . .
C8 C 0.63180(11) 0.44962(11) -0.28005(9) 0.0250(3) Uani 1 1 d . . .
H8 H 0.6426 0.5149 -0.2884 0.03 Uiso 1 1 calc R . .
C9 C 0.56570(11) 0.40443(11) -0.32291(9) 0.0248(3) Uani 1 1 d . . .
C10 C 0.50528(12) 0.44903(13) -0.38593(10) 0.0320(4) Uani 1 1 d . . .
H10A H 0.5229 0.4245 -0.4388 0.048 Uiso 1 1 calc R . .
H10B H 0.5143 0.5174 -0.385 0.048 Uiso 1 1 calc R . .
H10C H 0.4391 0.4344 -0.3753 0.048 Uiso 1 1 calc R . .
C11 C 0.86064(11) -0.11546(11) 0.13750(8) 0.0238(3) Uani 1 1 d . . .
C12 C 0.88287(12) -0.21682(11) 0.15623(9) 0.0264(3) Uani 1 1 d . . .
H12A H 0.9487 -0.2299 0.1427 0.04 Uiso 1 1 calc R . .
H12B H 0.8417 -0.2579 0.1246 0.04 Uiso 1 1 calc R . .
H12C H 0.8726 -0.2286 0.2135 0.04 Uiso 1 1 calc R . .
N1 N 0.83971(9) 0.20261(9) -0.03765(7) 0.0200(3) Uani 1 1 d . . .
N2 N 0.91497(9) 0.10433(9) 0.05539(7) 0.0220(3) Uani 1 1 d D . .
H2 H 0.9160(13) 0.0521(7) 0.0814(9) 0.026 Uiso 1 1 d D . .
N3 N 0.77711(10) 0.05707(10) -0.00535(8) 0.0266(3) Uani 1 1 d D . .
H3A H 0.7312(9) 0.0695(11) -0.0369(9) 0.032 Uiso 1 1 d D . .
H3B H 0.7778(11) 0.0064(8) 0.0227(9) 0.032 Uiso 1 1 d D . .
N4 N 0.66641(9) 0.30454(9) -0.20953(7) 0.0226(3) Uani 1 1 d . . .
N5 N 0.55114(10) 0.30961(10) -0.30995(7) 0.0243(3) Uani 1 1 d D . .
H5 H 0.5100(10) 0.2793(12) -0.3377(10) 0.029 Uiso 1 1 d D . .
N6 N 0.58389(10) 0.17004(9) -0.24466(8) 0.0257(3) Uani 1 1 d D . .
H6A H 0.6140(11) 0.1397(10) -0.2083(8) 0.031 Uiso 1 1 d D . .
H6B H 0.5420(10) 0.1418(10) -0.2732(9) 0.031 Uiso 1 1 d D . .
O1 O 0.89781(8) 0.34668(7) -0.06382(6) 0.0243(2) Uani 1 1 d . . .
O2 O 0.75111(8) 0.43405(8) -0.18057(6) 0.0287(3) Uani 1 1 d . . .
O3 O 0.92212(8) -0.05386(8) 0.15192(7) 0.0291(3) Uani 1 1 d . . .
O4 O 0.77946(9) -0.09556(9) 0.10989(7) 0.0328(3) Uani 1 1 d . . .
Cu1 Cu 0.75 0.25 -0.122791(13) 0.01769(8) Uani 1 2 d S . .

loop_
_atom_site_aniso_label
_atom_site_aniso_U_11
_atom_site_aniso_U_22
_atom_site_aniso_U_33
_atom_site_aniso_U_23
_atom_site_aniso_U_13
_atom_site_aniso_U_12
C1 0.0244(7) 0.0237(8) 0.0144(6) 0.0001(5) -0.0017(5) 0.0017(6)
C2 0.0257(8) 0.0238(8) 0.0132(6) -0.0015(5) 0.0039(5) -0.0002(6)
C3 0.0231(8) 0.0269(8) 0.0179(6) -0.0010(5) 0.0008(5) -0.0044(6)
C4 0.0211(7) 0.0295(8) 0.0172(6) 0.0000(6) 0.0003(5) -0.0013(6)
C5 0.0253(8) 0.0373(10) 0.0293(8) 0.0064(7) -0.0081(6) -0.0051(7)
C6 0.0251(8) 0.0288(8) 0.0145(6) 0.0038(5) 0.0067(5) 0.0124(6)
C7 0.0302(8) 0.0260(8) 0.0156(6) 0.0032(5) 0.0077(6) 0.0110(6)
C8 0.0299(8) 0.0245(8) 0.0205(7) 0.0077(6) 0.0072(6) 0.0100(6)
C9 0.0257(8) 0.0293(8) 0.0193(6) 0.0087(6) 0.0089(6) 0.0122(7)
C10 0.0299(9) 0.0364(10) 0.0296(8) 0.0142(7) -0.0006(7) 0.0097(7)
C11 0.0275(8) 0.0268(8) 0.0172(6) 0.0050(5) -0.0043(5) -0.0017(6)
C12 0.0268(8) 0.0260(8) 0.0264(7) -0.0002(6) -0.0059(6) -0.0006(7)
N1 0.0248(7) 0.0211(6) 0.0140(5) 0.0003(4) -0.0014(4) 0.0010(5)
N2 0.0249(7) 0.0242(7) 0.0170(5) 0.0047(5) -0.0038(5) -0.0016(5)
N3 0.0314(7) 0.0247(7) 0.0238(6) 0.0088(5) -0.0118(5) -0.0052(6)
N4 0.0296(7) 0.0234(7) 0.0146(5) 0.0033(5) 0.0029(5) 0.0110(5)
N5 0.0272(7) 0.0287(7) 0.0169(6) 0.0056(5) 0.0025(5) 0.0082(6)
N6 0.0329(8) 0.0263(7) 0.0180(6) 0.0038(5) -0.0028(5) 0.0084(6)
O1 0.0310(6) 0.0231(6) 0.0187(5) 0.0021(4) 0.0026(4) -0.0006(5)
O2 0.0363(7) 0.0281(6) 0.0218(5) 0.0024(4) 0.0007(5) 0.0089(5)
O3 0.0294(6) 0.0280(6) 0.0298(6) 0.0067(5) -0.0092(5) -0.0049(5)
O4 0.0289(6) 0.0331(7) 0.0365(6) 0.0135(5) -0.0134(5) -0.0034(5)
Cu1 0.02490(14) 0.01643(13) 0.01175(12) 0 0 0.00403(10)

loop_
_atom_type_symbol
_atom_type_description
_atom_type_scat_dispersion_real
_atom_type_scat_dispersion_imag
_atom_type_scat_source
C C 0.0033 0.0016 'International Tables Vol C Tables 4.2.6.8 and 6.1.1.4'
H H 0 0 'International Tables Vol C Tables 4.2.6.8 and 6.1.1.4'
N N 0.0061 0.0033 'International Tables Vol C Tables 4.2.6.8 and 6.1.1.4'
O O 0.0106 0.006 'International Tables Vol C Tables 4.2.6.8 and 6.1.1.4'
Cu Cu 0.3201 1.2651 'International Tables Vol C Tables 4.2.6.8 and 6.1.1.4'

loop_
_geom_angle_atom_site_label_1
_geom_angle_atom_site_label_2
_geom_angle_atom_site_label_3
_geom_angle
_geom_angle_site_symmetry_1
_geom_angle_site_symmetry_3
N3 C1 N1 120.96(13) . .
N3 C1 N2 118.37(13) . .
N1 C1 N2 120.67(14) . .
O1 C2 N1 117.21(13) . .
O1 C2 C3 124.48(14) . .
N1 C2 C3 118.31(13) . .
C4 C3 C2 119.64(14) . .
C4 C3 H3 120.2 . .
C2 C3 H3 120.2 . .
C3 C4 N2 119.23(13) . .
C3 C4 C5 125.18(14) . .
N2 C4 C5 115.59(13) . .
C4 C5 H5A 109.5 . .
C4 C5 H5B 109.5 . .
H5A C5 H5B 109.5 . .
C4 C5 H5C 109.5 . .
H5A C5 H5C 109.5 . .
H5B C5 H5C 109.5 . .
N6 C6 N4 120.70(13) . .
N6 C6 N5 118.61(15) . .
N4 C6 N5 120.69(14) . .
O2 C7 N4 117.22(13) . .
O2 C7 C8 124.42(15) . .
N4 C7 C8 118.36(15) . .
C9 C8 C7 119.76(15) . .
C9 C8 H8 120.1 . .
C7 C8 H8 120.1 . .
C8 C9 N5 119.22(14) . .
C8 C9 C10 124.87(15) . .
N5 C9 C10 115.91(15) . .
C9 C10 H10A 109.5 . .
C9 C10 H10B 109.5 . .
H10A C10 H10B 109.5 . .
C9 C10 H10C 109.5 . .
H10A C10 H10C 109.5 . .
H10B C10 H10C 109.5 . .
O3 C11 O4 122.87(15) . .
O3 C11 C12 118.63(14) . .
O4 C11 C12 118.47(14) . .
C11 C12 H12A 109.5 . .
C11 C12 H12B 109.5 . .
H12A C12 H12B 109.5 . .
C11 C12 H12C 109.5 . .
H12A C12 H12C 109.5 . .
H12B C12 H12C 109.5 . .
C1 N1 C2 120.54(12) . .
C1 N1 Cu1 131.91(10) . .
C2 N1 Cu1 107.55(9) . .
C1 N2 C4 121.55(13) . .
C1 N2 H2 119.4(12) . .
C4 N2 H2 119.0(12) . .
C1 N3 H3A 117.8(10) . .
C1 N3 H3B 121.0(10) . .
H3A N3 H3B 121.0(9) . .
C6 N4 C7 120.37(13) . .
C6 N4 Cu1 128.82(10) . .
C7 N4 Cu1 110.79(10) . .
C6 N5 C9 121.54(14) . .
C6 N5 H5 118.1(13) . .
C9 N5 H5 120.3(13) . .
C6 N6 H6A 118.8(10) . .
C6 N6 H6B 121.1(10) . .
H6A N6 H6B 120.1(9) . .
N1 Cu1 N1 90.89(7) 2_655 .
N1 Cu1 N4 90.23(5) 2_655 .
N1 Cu1 N4 176.14(5) . .
N1 Cu1 N4 176.14(5) 2_655 2_655
N1 Cu1 N4 90.23(5) . 2_655
N4 Cu1 N4 88.89(7) . 2_655

loop_
_geom_bond_atom_site_label_1
_geom_bond_atom_site_label_2
_geom_bond_distance
_geom_bond_site_symmetry_2
C1 N3 1.323(2) .
C1 N1 1.3376(19) .
C1 N2 1.3616(19) .
C2 O1 1.2496(18) .
C2 N1 1.386(2) .
C2 C3 1.438(2) .
C3 C4 1.352(2) .
C3 H3 0.95 .
C4 N2 1.377(2) .
C4 C5 1.497(2) .
C5 H5A 0.98 .
C5 H5B 0.98 .
C5 H5C 0.98 .
C6 N6 1.328(2) .
C6 N4 1.339(2) .
C6 N5 1.3581(19) .
C7 O2 1.253(2) .
C7 N4 1.384(2) .
C7 C8 1.439(2) .
C8 C9 1.344(2) .
C8 H8 0.95 .
C9 N5 1.380(2) .
C9 C10 1.498(2) .
C10 H10A 0.98 .
C10 H10B 0.98 .
C10 H10C 0.98 .
C11 O3 1.260(2) .
C11 O4 1.2740(19) .
C11 C12 1.507(2) .
C12 H12A 0.98 .
C12 H12B 0.98 .
C12 H12C 0.98 .
N1 Cu1 2.0234(12) .
N2 H2 0.859(5) .
N3 H3A 0.857(5) .
N3 H3B 0.859(5) .
N4 Cu1 2.0257(12) .
N5 H5 0.861(5) .
N6 H6A 0.858(5) .
N6 H6B 0.861(5) .
Cu1 N1 2.0234(12) 2_655
Cu1 N4 2.0257(12) 2_655
